data_2222379
loop_
_publ_author_name
'Tachibana, Yuya'
'Maeda, Yasukatsu'

_publ_section_title
;<i>catena</i>-Poly[[(ethanol-\k<i>O</i>)sodium(I)]-di-\m-aqua-[(<i>rac</i>-2'-hydroxy-1,1'-binaphthyl-2-yl
 phosphato-\k<i>O</i>)sodium]-tri-\m-aqua]
;
_journal_issue 7
_journal_name_full 'Acta Crystallographica Section E'
_journal_page_first m753
_journal_paper_doi 10.1107/S1600536809021394
_journal_volume 65
_journal_year 2009
_chemical_formula_iupac '[Na2 (C20 H13 O5 P) (C2 H6 O) (H2 O)5]'
_chemical_formula_moiety 'C22 H29 Na2 O11 P'
_chemical_formula_sum 'C22 H29 Na2 O11 P'
_chemical_formula_weight 546.40
_chemical_name_systematic
;
<i>catena</i>-Poly[[(ethanol-\k<i>O</i>)sodium(I)]-di-\m-aqua-
[(<i>rac</i>-2'-hydroxy-1,1'-binaphthyl-2-yl phosphato-\k<i>O</i>)sodium]-
tri-\m-aqua]
;
_space_group_IT_number 14
_symmetry_cell_setting monoclinic
_symmetry_space_group_name_Hall '-P 2yab'
_symmetry_space_group_name_H-M 'P 1 21/a 1'
_atom_sites_solution_hydrogens geom
_atom_sites_solution_primary direct
_atom_sites_solution_secondary difmap
_audit_creation_method SHELXL-97
_cell_angle_alpha 90.00
_cell_angle_beta 100.033(13)
_cell_angle_gamma 90.00
_cell_formula_units_Z 4
_cell_length_a 13.121(4)
_cell_length_b 9.816(3)
_cell_length_c 20.198(7)
_cell_measurement_reflns_used 19717
_cell_measurement_temperature 293(2)
_cell_measurement_theta_max 27.5
_cell_measurement_theta_min 3.1
_cell_volume 2561.6(14)
_computing_cell_refinement '<i>PROCESS-AUTO</i> (Rigaku, 1998)'
_computing_data_collection '<i>PROCESS-AUTO</i> (Rigaku, 1998)'
_computing_data_reduction '<i>CrystalStructure</i> (Rigaku/MSC, 2004)'
_computing_molecular_graphics '<i>ORTEP-3 for Windows</i> (Farrugia, 1997)'
_computing_publication_material '<i>CrystalStructure</i> (Rigaku/MSC, 2004)'
_computing_structure_refinement '<i>SHELXL97</i> (Sheldrick, 2008)'
_computing_structure_solution '<i>SIR92</i> (Altomare <i>et al.</i>, 1994)'
_diffrn_ambient_temperature 293(2)
_diffrn_detector_area_resol_mean 5.00
_diffrn_measured_fraction_theta_full 0.994
_diffrn_measured_fraction_theta_max 0.994
_diffrn_measurement_device_type 'Rigaku R-AXIS RAPID'
_diffrn_measurement_method \w
_diffrn_radiation_monochromator graphite
_diffrn_radiation_source 'fine-focus sealed tube'
_diffrn_radiation_type MoK\a
_diffrn_radiation_wavelength 0.71075
_diffrn_reflns_av_R_equivalents 0.035
_diffrn_reflns_av_sigmaI/netI 0.0245
_diffrn_reflns_limit_h_max 16
_diffrn_reflns_limit_h_min -16
_diffrn_reflns_limit_k_max 12
_diffrn_reflns_limit_k_min -12
_diffrn_reflns_limit_l_max 26
_diffrn_reflns_limit_l_min -26
_diffrn_reflns_number 24950
_diffrn_reflns_theta_full 27.47
_diffrn_reflns_theta_max 27.47
_diffrn_reflns_theta_min 3.07
_exptl_absorpt_coefficient_mu 0.198
_exptl_absorpt_correction_T_max 0.9804
_exptl_absorpt_correction_T_min 0.8736
_exptl_absorpt_correction_type multi-scan
_exptl_absorpt_process_details '(<i>ABSCOR</i>; Higashi, 1995)'
_exptl_crystal_colour colourless
_exptl_crystal_density_diffrn 1.417
_exptl_crystal_density_method 'not measured'
_exptl_crystal_description platelet
_exptl_crystal_F_000 1144
_exptl_crystal_size_max 0.60
_exptl_crystal_size_mid 0.50
_exptl_crystal_size_min 0.10
_refine_diff_density_max 0.361
_refine_diff_density_min -0.460
_refine_ls_extinction_method none
_refine_ls_goodness_of_fit_ref 1.053
_refine_ls_hydrogen_treatment mixed
_refine_ls_matrix_type full
_refine_ls_number_parameters 326
_refine_ls_number_reflns 5829
_refine_ls_number_restraints 12
_refine_ls_restrained_S_all 1.052
_refine_ls_R_factor_all 0.0435
_refine_ls_R_factor_gt 0.0372
_refine_ls_shift/su_max 0.006
_refine_ls_shift/su_mean 0.000
_refine_ls_structure_factor_coef Fsqd
_refine_ls_weighting_details 'calc w=1/[\s^2^(Fo^2^)+(0.0682P)^2^+0.7208P] where P=(Fo^2^+2Fc^2^)/3'
_refine_ls_weighting_scheme calc
_refine_ls_wR_factor_gt 0.1076
_refine_ls_wR_factor_ref 0.1141
_reflns_number_gt 5045
_reflns_number_total 5829
_reflns_threshold_expression I>2\s(I)
_cod_data_source_file is2427.cif
_cod_data_source_block I
_cod_original_cell_volume 2561.7(14)
_cod_original_sg_symbol_H-M 'P 21/a'
_cod_database_code 2222379
_cod_database_fobs_code 2222379

loop_
_symmetry_equiv_pos_as_xyz
'x, y, z'
'-x+1/2, y+1/2, -z'
'-x, -y, -z'
'x-1/2, -y-1/2, z'

loop_
_atom_site_type_symbol
_atom_site_label
_atom_site_fract_x
_atom_site_fract_y
_atom_site_fract_z
_atom_site_U_iso_or_equiv
_atom_site_adp_type
_atom_site_calc_flag
_atom_site_refinement_flags
_atom_site_occupancy
_atom_site_disorder_assembly
_atom_site_disorder_group
P P1 0.57919(3) -0.04823(4) 0.124182(17) 0.02333(10) Uani d . 1 . .
Na Na1 0.66932(5) 0.48279(7) 0.07453(3) 0.03971(17) Uani d . 1 . .
Na Na2 0.74134(4) 0.17009(6) 0.04642(3) 0.03330(15) Uani d . 1 . .
O O1 0.40206(9) 0.09598(13) 0.21979(6) 0.0394(3) Uani d D 1 . .
H H1 0.4489(12) 0.098(2) 0.1958(9) 0.047 Uiso d D 1 . .
O O2 0.61673(8) -0.09564(10) 0.20212(5) 0.0282(2) Uani d . 1 . .
O O3 0.50549(8) -0.16097(12) 0.09628(5) 0.0350(2) Uani d . 1 . .
O O4 0.52559(9) 0.08848(11) 0.12794(5) 0.0338(2) Uani d . 1 . .
O O5 0.67384(8) -0.03767(11) 0.09123(5) 0.0318(2) Uani d . 1 . .
O O6 0.89693(9) 0.06153(12) 0.03525(6) 0.0361(3) Uani d D 1 . .
H H2 0.9272(14) 0.0031(16) 0.0631(8) 0.043 Uiso d D 1 . .
H H3 0.9421(12) 0.1229(15) 0.0342(10) 0.043 Uiso d D 1 . .
O O7 0.82327(8) 0.39178(13) 0.03833(6) 0.0352(2) Uani d D 1 . .
H H4 0.8329(15) 0.410(2) -0.0014(4) 0.042 Uiso d D 1 . .
H H5 0.8815(8) 0.408(2) 0.0629(9) 0.042 Uiso d D 1 . .
O O8 0.72026(10) 0.30040(13) 0.14616(6) 0.0392(3) Uani d D 1 . .
H H6 0.7723(11) 0.322(2) 0.1753(8) 0.047 Uiso d D 1 . .
H H7 0.6828(13) 0.2551(19) 0.1684(9) 0.047 Uiso d D 1 . .
O O9 0.56093(8) 0.26022(11) 0.02832(6) 0.0326(2) Uani d D 1 . .
H H8 0.5482(14) 0.2058(16) 0.0587(7) 0.039 Uiso d D 1 . .
H H9 0.5390(14) 0.2237(19) -0.0097(5) 0.039 Uiso d D 1 . .
O O10 0.77621(10) 0.69039(13) 0.08084(7) 0.0434(3) Uani d D 1 . .
H H10 0.7540(16) 0.7654(13) 0.0938(11) 0.052 Uiso d D 1 . .
H H11 0.8397(6) 0.685(2) 0.0986(11) 0.052 Uiso d D 1 . .
O O11 0.53790(10) 0.58034(12) 0.13535(7) 0.0420(3) Uani d D 1 . .
H H12 0.5281(17) 0.6642(8) 0.1257(11) 0.050 Uiso d D 1 . .
C C1 0.40429(11) -0.01837(17) 0.25947(8) 0.0318(3) Uani d . 1 . .
C C2 0.30914(12) -0.0869(2) 0.25809(9) 0.0424(4) Uani d . 1 . .
H H13 0.2496 -0.0541 0.2310 0.051 Uiso calc R 1 . .
C C3 0.30408(13) -0.2003(2) 0.29597(9) 0.0437(4) Uani d . 1 . .
H H14 0.2409 -0.2441 0.2946 0.052 Uiso calc R 1 . .
C C4 0.39363(13) -0.25268(17) 0.33747(8) 0.0350(3) Uani d . 1 . .
C C5 0.39111(16) -0.37427(19) 0.37466(9) 0.0443(4) Uani d . 1 . .
H H15 0.3285 -0.4192 0.3738 0.053 Uiso calc R 1 . .
C C6 0.47905(18) -0.4266(2) 0.41165(10) 0.0522(5) Uani d . 1 . .
H H16 0.4769 -0.5089 0.4342 0.063 Uiso calc R 1 . .
C C7 0.57301(17) -0.3559(2) 0.41573(10) 0.0518(5) Uani d . 1 . .
H H17 0.6325 -0.3908 0.4421 0.062 Uiso calc R 1 . .
C C8 0.57852(13) -0.23620(18) 0.38149(8) 0.0387(4) Uani d . 1 . .
H H18 0.6412 -0.1901 0.3855 0.046 Uiso calc R 1 . .
C C9 0.48927(11) -0.18220(16) 0.34002(7) 0.0296(3) Uani d . 1 . .
C C10 0.49298(11) -0.06224(15) 0.30036(7) 0.0273(3) Uani d . 1 . .
C C11 0.59188(10) 0.01444(15) 0.30256(7) 0.0266(3) Uani d . 1 . .
C C12 0.62733(11) 0.10678(16) 0.35622(7) 0.0314(3) Uani d . 1 . .
C C13 0.57337(15) 0.1248(2) 0.41085(9) 0.0479(4) Uani d . 1 . .
H H19 0.5130 0.0760 0.4119 0.057 Uiso calc R 1 . .
C C14 0.60945(19) 0.2133(3) 0.46178(11) 0.0629(6) Uani d . 1 . .
H H20 0.5742 0.2225 0.4977 0.076 Uiso calc R 1 . .
C C15 0.6995(2) 0.2907(3) 0.46050(11) 0.0657(6) Uani d . 1 . .
H H21 0.7224 0.3520 0.4950 0.079 Uiso calc R 1 . .
C C16 0.75278(17) 0.2760(2) 0.40923(11) 0.0552(5) Uani d . 1 . .
H H22 0.8122 0.3276 0.4090 0.066 Uiso calc R 1 . .
C C17 0.71954(13) 0.18328(17) 0.35570(8) 0.0366(3) Uani d . 1 . .
C C18 0.77548(12) 0.16267(18) 0.30267(9) 0.0378(4) Uani d . 1 . .
H H23 0.8356 0.2124 0.3018 0.045 Uiso calc R 1 . .
C C19 0.74264(11) 0.07110(16) 0.25277(8) 0.0324(3) Uani d . 1 . .
H H24 0.7815 0.0563 0.2191 0.039 Uiso calc R 1 . .
C C20 0.64935(10) -0.00130(14) 0.25234(7) 0.0254(3) Uani d . 1 . .
C C21 0.50869(18) 0.5732(2) 0.20062(11) 0.0533(5) Uani d . 1 . .
H H25A 0.4374 0.6027 0.1974 0.064 Uiso calc R 1 . .
H H25B 0.5520 0.6343 0.2311 0.064 Uiso calc R 1 . .
C C22 0.5196(2) 0.4332(3) 0.22760(13) 0.0656(6) Uani d . 1 . .
H H26A 0.4797 0.3719 0.1963 0.098 Uiso calc R 1 . .
H H26B 0.4952 0.4298 0.2697 0.098 Uiso calc R 1 . .
H H26C 0.5912 0.4069 0.2344 0.098 Uiso calc R 1 . .

loop_
_atom_site_aniso_label
_atom_site_aniso_U_11
_atom_site_aniso_U_22
_atom_site_aniso_U_33
_atom_site_aniso_U_12
_atom_site_aniso_U_13
_atom_site_aniso_U_23
P1 0.02712(18) 0.02280(18) 0.02071(17) 0.00115(12) 0.00595(13) 0.00013(12)
Na1 0.0399(3) 0.0389(4) 0.0434(4) 0.0078(3) 0.0157(3) 0.0124(3)
Na2 0.0303(3) 0.0315(3) 0.0398(3) 0.0013(2) 0.0108(2) -0.0015(2)
O1 0.0335(6) 0.0470(7) 0.0395(6) 0.0102(5) 0.0115(5) 0.0121(5)
O2 0.0382(5) 0.0252(5) 0.0213(4) 0.0023(4) 0.0055(4) 0.0011(4)
O3 0.0374(6) 0.0348(6) 0.0310(5) -0.0085(5) 0.0014(4) -0.0008(4)
O4 0.0436(6) 0.0302(5) 0.0298(5) 0.0115(4) 0.0129(4) 0.0058(4)
O5 0.0348(5) 0.0337(6) 0.0298(5) 0.0000(4) 0.0140(4) -0.0013(4)
O6 0.0301(5) 0.0311(6) 0.0471(7) 0.0012(4) 0.0069(5) 0.0030(5)
O7 0.0312(5) 0.0442(7) 0.0317(5) -0.0035(5) 0.0094(4) 0.0010(5)
O8 0.0485(7) 0.0384(6) 0.0303(6) -0.0044(5) 0.0061(5) 0.0050(5)
O9 0.0353(5) 0.0310(6) 0.0316(5) -0.0027(4) 0.0060(4) 0.0041(4)
O10 0.0425(6) 0.0415(7) 0.0460(7) 0.0006(5) 0.0072(5) -0.0023(6)
O11 0.0536(7) 0.0299(6) 0.0456(7) -0.0019(5) 0.0174(6) -0.0030(5)
C1 0.0301(7) 0.0380(8) 0.0288(7) 0.0010(6) 0.0090(6) 0.0006(6)
C2 0.0279(7) 0.0583(11) 0.0403(9) -0.0027(7) 0.0040(6) 0.0043(8)
C3 0.0341(8) 0.0551(11) 0.0430(9) -0.0138(7) 0.0097(7) -0.0037(8)
C4 0.0441(8) 0.0363(8) 0.0269(7) -0.0080(6) 0.0128(6) -0.0057(6)
C5 0.0632(11) 0.0386(9) 0.0338(8) -0.0153(8) 0.0160(8) -0.0045(7)
C6 0.0842(14) 0.0346(9) 0.0402(9) -0.0060(9) 0.0172(10) 0.0040(7)
C7 0.0646(12) 0.0474(11) 0.0419(10) 0.0110(9) 0.0050(9) 0.0099(8)
C8 0.0402(8) 0.0425(9) 0.0335(8) 0.0031(7) 0.0067(6) 0.0035(7)
C9 0.0350(7) 0.0322(7) 0.0233(6) -0.0012(6) 0.0100(5) -0.0029(5)
C10 0.0280(6) 0.0321(7) 0.0233(6) -0.0007(5) 0.0082(5) -0.0026(5)
C11 0.0265(6) 0.0290(7) 0.0240(6) 0.0011(5) 0.0038(5) 0.0011(5)
C12 0.0334(7) 0.0329(8) 0.0274(7) 0.0030(6) 0.0036(6) -0.0035(6)
C13 0.0491(10) 0.0577(11) 0.0386(9) 0.0016(8) 0.0127(8) -0.0150(8)
C14 0.0748(14) 0.0704(15) 0.0446(11) 0.0068(12) 0.0132(10) -0.0261(10)
C15 0.0786(15) 0.0637(14) 0.0491(12) 0.0000(12) -0.0043(11) -0.0303(10)
C16 0.0561(11) 0.0489(11) 0.0544(11) -0.0094(9) -0.0077(9) -0.0139(9)
C17 0.0384(8) 0.0325(8) 0.0359(8) -0.0015(6) -0.0022(6) -0.0021(6)
C18 0.0322(7) 0.0380(9) 0.0413(9) -0.0078(6) 0.0014(6) 0.0058(7)
C19 0.0301(7) 0.0378(8) 0.0305(7) -0.0010(6) 0.0087(6) 0.0065(6)
C20 0.0278(6) 0.0251(6) 0.0226(6) 0.0022(5) 0.0027(5) 0.0022(5)
C21 0.0634(12) 0.0490(11) 0.0548(11) 0.0026(9) 0.0304(10) -0.0034(9)
C22 0.0689(14) 0.0647(14) 0.0716(15) 0.0061(11) 0.0359(12) 0.0165(12)

loop_
_atom_type_symbol
_atom_type_description
_atom_type_scat_dispersion_real
_atom_type_scat_dispersion_imag
_atom_type_scat_source
C C 0.0033 0.0016 'International Tables Vol C Tables 4.2.6.8 and 6.1.1.4'
H H 0.0000 0.0000 'International Tables Vol C Tables 4.2.6.8 and 6.1.1.4'
O O 0.0106 0.0060 'International Tables Vol C Tables 4.2.6.8 and 6.1.1.4'
P P 0.1023 0.0942 'International Tables Vol C Tables 4.2.6.8 and 6.1.1.4'
Na Na 0.0362 0.0249 'International Tables Vol C Tables 4.2.6.8 and 6.1.1.4'

loop_
_geom_angle_atom_site_label_1
_geom_angle_atom_site_label_2
_geom_angle_atom_site_label_3
_geom_angle_site_symmetry_1
_geom_angle_site_symmetry_3
_geom_angle
_geom_angle_publ_flag
O5 P1 O3 . . 114.03(7) ?
O5 P1 O4 . . 112.55(6) ?
O3 P1 O4 . . 113.11(7) ?
O5 P1 O2 . . 108.12(6) ?
O3 P1 O2 . . 102.51(6) ?
O4 P1 O2 . . 105.51(6) ?
O8 Na1 O6 . 2_655 148.58(5) ?
O8 Na1 O7 . . 74.98(5) ?
O6 Na1 O7 2_655 . 91.55(5) ?
O8 Na1 O10 . . 120.34(5) ?
O6 Na1 O10 2_655 . 83.76(5) ?
O7 Na1 O10 . . 79.89(5) ?
O8 Na1 O11 . . 97.96(5) ?
O6 Na1 O11 2_655 . 99.48(5) ?
O7 Na1 O11 . . 167.51(5) ?
O10 Na1 O11 . . 95.38(5) ?
O8 Na1 O9 . . 70.56(5) ?
O6 Na1 O9 2_655 . 81.61(4) ?
O7 Na1 O9 . . 90.80(5) ?
O10 Na1 O9 . . 162.42(5) ?
O11 Na1 O9 . . 96.58(5) ?
O6 Na2 O8 . . 122.83(5) ?
O6 Na2 O7 . . 89.87(5) ?
O8 Na2 O7 . . 72.74(5) ?
O6 Na2 O5 . . 91.94(5) ?
O8 Na2 O5 . . 91.78(5) ?
O7 Na2 O5 . . 162.52(5) ?
O6 Na2 O9 . . 164.98(5) ?
O8 Na2 O9 . . 72.19(4) ?
O7 Na2 O9 . . 95.26(5) ?
O5 Na2 O9 . . 87.40(4) ?
O6 Na2 O10 . 2_645 82.29(5) ?
O8 Na2 O10 . 2_645 141.97(5) ?
O7 Na2 O10 . 2_645 80.01(4) ?
O5 Na2 O10 . 2_645 117.47(5) ?
O9 Na2 O10 . 2_645 84.71(5) ?
C1 O1 H1 . . 113.9(15) ?
C20 O2 P1 . . 121.22(9) ?
P1 O5 Na2 . . 126.55(6) ?
Na2 O6 Na1 . 2_645 93.14(5) ?
Na2 O6 H2 . . 123.8(14) ?
Na1 O6 H2 2_645 . 116.8(15) ?
Na2 O6 H3 . . 107.7(14) ?
Na1 O6 H3 2_645 . 110.7(14) ?
H2 O6 H3 . . 104.2(19) ?
Na1 O7 Na2 . . 84.78(4) ?
Na1 O7 H4 . . 118.2(14) ?
Na2 O7 H4 . . 112.7(14) ?
Na1 O7 H5 . . 117.6(14) ?
Na2 O7 H5 . . 119.4(14) ?
H4 O7 H5 . . 104.1(19) ?
Na1 O8 Na2 . . 87.23(5) ?
Na1 O8 H6 . . 110.2(15) ?
Na2 O8 H6 . . 120.8(15) ?
Na1 O8 H7 . . 127.1(14) ?
Na2 O8 H7 . . 108.8(15) ?
H6 O8 H7 . . 104(2) ?
Na2 O9 Na1 . . 78.81(4) ?
Na2 O9 H8 . . 88.3(13) ?
Na1 O9 H8 . . 114.7(13) ?
Na2 O9 H9 . . 98.4(13) ?
Na1 O9 H9 . . 137.1(14) ?
H8 O9 H9 . . 107.9(19) ?
Na1 O10 Na2 . 2_655 86.13(5) ?
Na1 O10 H10 . . 120.7(15) ?
Na2 O10 H10 2_655 . 113.8(16) ?
Na1 O10 H11 . . 118.5(15) ?
Na2 O10 H11 2_655 . 109.3(16) ?
H10 O10 H11 . . 107(2) ?
C21 O11 Na1 . . 139.11(12) ?
C21 O11 H12 . . 101.7(16) ?
Na1 O11 H12 . . 110.5(15) ?
C10 C1 O1 . . 122.37(14) ?
C10 C1 C2 . . 121.02(15) ?
O1 C1 C2 . . 116.57(14) ?
C3 C2 C1 . . 120.54(16) ?
C3 C2 H13 . . 119.7 ?
C1 C2 H13 . . 119.7 ?
C2 C3 C4 . . 120.93(15) ?
C2 C3 H14 . . 119.5 ?
C4 C3 H14 . . 119.5 ?
C3 C4 C5 . . 121.83(16) ?
C3 C4 C9 . . 118.65(15) ?
C5 C4 C9 . . 119.49(16) ?
C6 C5 C4 . . 120.94(18) ?
C6 C5 H15 . . 119.5 ?
C4 C5 H15 . . 119.5 ?
C5 C6 C7 . . 119.82(18) ?
C5 C6 H16 . . 120.1 ?
C7 C6 H16 . . 120.1 ?
C8 C7 C6 . . 121.10(18) ?
C8 C7 H17 . . 119.5 ?
C6 C7 H17 . . 119.5 ?
C7 C8 C9 . . 120.48(17) ?
C7 C8 H18 . . 119.8 ?
C9 C8 H18 . . 119.8 ?
C8 C9 C4 . . 118.09(15) ?
C8 C9 C10 . . 122.24(14) ?
C4 C9 C10 . . 119.66(14) ?
C1 C10 C9 . . 119.15(14) ?
C1 C10 C11 . . 120.03(14) ?
C9 C10 C11 . . 120.82(13) ?
C20 C11 C12 . . 118.94(13) ?
C20 C11 C10 . . 120.45(13) ?
C12 C11 C10 . . 120.60(13) ?
C17 C12 C13 . . 118.56(15) ?
C17 C12 C11 . . 119.58(14) ?
C13 C12 C11 . . 121.87(15) ?
C14 C13 C12 . . 120.6(2) ?
C14 C13 H19 . . 119.7 ?
C12 C13 H19 . . 119.7 ?
C13 C14 C15 . . 120.7(2) ?
C13 C14 H20 . . 119.6 ?
C15 C14 H20 . . 119.6 ?
C16 C15 C14 . . 120.21(18) ?
C16 C15 H21 . . 119.9 ?
C14 C15 H21 . . 119.9 ?
C15 C16 C17 . . 121.2(2) ?
C15 C16 H22 . . 119.4 ?
C17 C16 H22 . . 119.4 ?
C18 C17 C12 . . 118.90(14) ?
C18 C17 C16 . . 122.43(17) ?
C12 C17 C16 . . 118.66(17) ?
C19 C18 C17 . . 121.02(14) ?
C19 C18 H23 . . 119.5 ?
C17 C18 H23 . . 119.5 ?
C18 C19 C20 . . 119.86(14) ?
C18 C19 H24 . . 120.1 ?
C20 C19 H24 . . 120.1 ?
C11 C20 O2 . . 118.46(12) ?
C11 C20 C19 . . 121.64(13) ?
O2 C20 C19 . . 119.82(13) ?
O11 C21 C22 . . 111.06(17) ?
O11 C21 H25A . . 109.4 ?
C22 C21 H25A . . 109.4 ?
O11 C21 H25B . . 109.4 ?
C22 C21 H25B . . 109.4 ?
H25A C21 H25B . . 108.0 ?
C21 C22 H26A . . 109.5 ?
C21 C22 H26B . . 109.5 ?
H26A C22 H26B . . 109.5 ?
C21 C22 H26C . . 109.5 ?
H26A C22 H26C . . 109.5 ?
H26B C22 H26C . . 109.5 ?

loop_
_geom_bond_atom_site_label_1
_geom_bond_atom_site_label_2
_geom_bond_site_symmetry_2
_geom_bond_distance
_geom_bond_publ_flag
P1 O5 . 1.5112(11) ?
P1 O3 . 1.5124(11) ?
P1 O4 . 1.5231(11) ?
P1 O2 . 1.6330(11) ?
Na1 O8 . 2.3256(14) ?
Na1 O6 2_655 2.3660(16) ?
Na1 O7 . 2.4347(14) ?
Na1 O10 . 2.4645(16) ?
Na1 O11 . 2.4773(15) ?
Na1 O9 . 2.6842(15) ?
Na2 O6 . 2.3484(14) ?
Na2 O8 . 2.4423(15) ?
Na2 O7 . 2.4453(15) ?
Na2 O5 . 2.4581(14) ?
Na2 O9 . 2.4937(14) ?
Na2 O10 2_645 2.5483(17) ?
O1 C1 . 1.377(2) ?
O1 H1 . 0.847(17) ?
O2 C20 . 1.3850(17) ?
O6 H2 . 0.852(16) ?
O6 H3 . 0.848(16) ?
O7 H4 . 0.853(11) ?
O7 H5 . 0.851(14) ?
O8 H6 . 0.847(16) ?
O8 H7 . 0.847(18) ?
O9 H8 . 0.852(15) ?
O9 H9 . 0.851(12) ?
O10 H10 . 0.850(15) ?
O10 H11 . 0.849(12) ?
O11 C21 . 1.437(2) ?
O11 H12 . 0.851(9) ?
C1 C10 . 1.374(2) ?
C1 C2 . 1.414(2) ?
C2 C3 . 1.359(3) ?
C2 H13 . 0.9300 ?
C3 C4 . 1.416(3) ?
C3 H14 . 0.9300 ?
C4 C5 . 1.414(2) ?
C4 C9 . 1.426(2) ?
C5 C6 . 1.361(3) ?
C5 H15 . 0.9300 ?
C6 C7 . 1.405(3) ?
C6 H16 . 0.9300 ?
C7 C8 . 1.371(3) ?
C7 H17 . 0.9300 ?
C8 C9 . 1.418(2) ?
C8 H18 . 0.9300 ?
C9 C10 . 1.430(2) ?
C10 C11 . 1.494(2) ?
C11 C20 . 1.374(2) ?
C11 C12 . 1.427(2) ?
C12 C17 . 1.426(2) ?
C12 C13 . 1.422(2) ?
C13 C14 . 1.366(3) ?
C13 H19 . 0.9300 ?
C14 C15 . 1.408(4) ?
C14 H20 . 0.9300 ?
C15 C16 . 1.354(3) ?
C15 H21 . 0.9300 ?
C16 C17 . 1.423(2) ?
C16 H22 . 0.9300 ?
C17 C18 . 1.415(3) ?
C18 C19 . 1.363(2) ?
C18 H23 . 0.9300 ?
C19 C20 . 1.414(2) ?
C19 H24 . 0.9300 ?
C21 C22 . 1.476(3) ?
C21 H25A . 0.9700 ?
C21 H25B . 0.9700 ?
C22 H26A . 0.9600 ?
C22 H26B . 0.9600 ?
C22 H26C . 0.9600 ?

loop_
_geom_contact_atom_site_label_1
_geom_contact_atom_site_label_2
_geom_contact_distance
_geom_contact_site_symmetry_2
_geom_contact_publ_flag
Na1 Na2 3.2900(13) . ?
Na1 Na2 3.4236(12) 2_655 ?
Na2 H3 2.728(17) . ?
Na2 H8 2.612(18) . ?

loop_
_geom_hbond_atom_site_label_D
_geom_hbond_atom_site_label_H
_geom_hbond_atom_site_label_A
_geom_hbond_site_symmetry_A
_geom_hbond_distance_DH
_geom_hbond_distance_HA
_geom_hbond_distance_DA
_geom_hbond_angle_DHA
O1 H1 O4 . 0.847(17) 1.839(17) 2.6687(19) 166.3(18)
O6 H2 O11 4_665 0.852(16) 2.043(17) 2.854(2) 159.0(16)
O6 H3 O9 4_665 0.848(16) 1.956(16) 2.7958(19) 170.5(16)
O7 H4 O5 2_655 0.853(11) 1.873(10) 2.7136(18) 168.4(19)
O7 H5 O4 4_665 0.851(14) 2.106(14) 2.9473(19) 169.9(18)
O8 H6 O1 4_665 0.847(16) 1.955(16) 2.775(2) 162.7(16)
O9 H8 O4 . 0.852(15) 1.875(15) 2.7259(18) 177.5(12)
O9 H9 O3 3_655 0.851(12) 1.850(12) 2.6978(18) 174.1(16)
O10 H10 O5 1_565 0.850(15) 2.197(15) 3.012(2) 161(2)
O10 H11 O3 4_665 0.849(12) 2.197(9) 2.984(2) 154.1(19)
O11 H12 O3 1_565 0.851(9) 1.823(11) 2.6711(19) 174(2)

loop_
_geom_torsion_atom_site_label_1
_geom_torsion_atom_site_label_2
_geom_torsion_atom_site_label_3
_geom_torsion_atom_site_label_4
_geom_torsion_site_symmetry_1
_geom_torsion_site_symmetry_2
_geom_torsion_site_symmetry_3
_geom_torsion_site_symmetry_4
_geom_torsion
_geom_torsion_publ_flag
O5 P1 O2 C20 . . . . 85.95(11) ?
O3 P1 O2 C20 . . . . -153.29(10) ?
O4 P1 O2 C20 . . . . -34.69(12) ?
O3 P1 O5 Na2 . . . . 130.38(8) ?
O4 P1 O5 Na2 . . . . -0.19(10) ?
O2 P1 O5 Na2 . . . . -116.33(7) ?
O6 Na2 O5 P1 . . . . 168.16(8) ?
O8 Na2 O5 P1 . . . . 45.22(8) ?
O7 Na2 O5 P1 . . . . 72.42(18) ?
O9 Na2 O5 P1 . . . . -26.85(8) ?
O10 Na2 O5 P1 2_645 . . . -109.52(8) ?
O8 Na2 O6 Na1 . . . 2_645 -178.06(5) ?
O7 Na2 O6 Na1 . . . 2_645 -108.82(5) ?
O5 Na2 O6 Na1 . . . 2_645 88.57(5) ?
O9 Na2 O6 Na1 . . . 2_645 1.4(2) ?
O10 Na2 O6 Na1 2_645 . . 2_645 -28.89(5) ?
O8 Na1 O7 Na2 . . . . 45.99(4) ?
O6 Na1 O7 Na2 2_655 . . . -105.25(4) ?
O10 Na1 O7 Na2 . . . . 171.38(5) ?
O11 Na1 O7 Na2 . . . . 102.7(2) ?
O9 Na1 O7 Na2 . . . . -23.62(4) ?
O6 Na2 O7 Na1 . . . . -168.48(5) ?
O8 Na2 O7 Na1 . . . . -43.84(4) ?
O5 Na2 O7 Na1 . . . . -72.42(15) ?
O9 Na2 O7 Na1 . . . . 25.66(4) ?
O10 Na2 O7 Na1 2_645 . . . 109.33(5) ?
O6 Na1 O8 Na2 2_655 . . . 21.43(11) ?
O7 Na1 O8 Na2 . . . . -45.89(4) ?
O10 Na1 O8 Na2 . . . . -114.32(6) ?
O11 Na1 O8 Na2 . . . . 144.64(5) ?
O9 Na1 O8 Na2 . . . . 50.43(4) ?
O6 Na2 O8 Na1 . . . . 124.57(5) ?
O7 Na2 O8 Na1 . . . . 46.30(4) ?
O5 Na2 O8 Na1 . . . . -141.97(5) ?
O9 Na2 O8 Na1 . . . . -55.27(4) ?
O10 Na2 O8 Na1 2_645 . . . 0.10(9) ?
O6 Na2 O9 Na1 . . . . -133.02(18) ?
O8 Na2 O9 Na1 . . . . 46.47(4) ?
O7 Na2 O9 Na1 . . . . -23.50(4) ?
O5 Na2 O9 Na1 . . . . 139.18(4) ?
O10 Na2 O9 Na1 2_645 . . . -102.92(4) ?
Na1 Na2 O9 Na1 2_645 . . . -131.92(3) ?
O8 Na1 O9 Na2 . . . . -50.24(4) ?
O6 Na1 O9 Na2 2_655 . . . 114.95(4) ?
O7 Na1 O9 Na2 . . . . 23.51(4) ?
O10 Na1 O9 Na2 . . . . 81.01(16) ?
O11 Na1 O9 Na2 . . . . -146.40(5) ?
O8 Na1 O10 Na2 . . . 2_655 131.19(5) ?
O6 Na1 O10 Na2 2_655 . . 2_655 -27.34(4) ?
O7 Na1 O10 Na2 . . . 2_655 65.36(4) ?
O11 Na1 O10 Na2 . . . 2_655 -126.32(5) ?
O9 Na1 O10 Na2 . . . 2_655 6.41(17) ?
O8 Na1 O11 C21 . . . . 17.30(18) ?
O6 Na1 O11 C21 2_655 . . . 171.05(18) ?
O7 Na1 O11 C21 . . . . -37.4(3) ?
O10 Na1 O11 C21 . . . . -104.40(18) ?
O9 Na1 O11 C21 . . . . 88.50(18) ?
C10 C1 C2 C3 . . . . -1.8(3) ?
O1 C1 C2 C3 . . . . -179.66(16) ?
C1 C2 C3 C4 . . . . -0.2(3) ?
C2 C3 C4 C5 . . . . -176.76(17) ?
C2 C3 C4 C9 . . . . 1.4(3) ?
C3 C4 C5 C6 . . . . 176.72(17) ?
C9 C4 C5 C6 . . . . -1.5(3) ?
C4 C5 C6 C7 . . . . 3.1(3) ?
C5 C6 C7 C8 . . . . -1.8(3) ?
C6 C7 C8 C9 . . . . -1.1(3) ?
C7 C8 C9 C4 . . . . 2.7(2) ?
C7 C8 C9 C10 . . . . -176.16(16) ?
C3 C4 C9 C8 . . . . -179.63(15) ?
C5 C4 C9 C8 . . . . -1.4(2) ?
C3 C4 C9 C10 . . . . -0.8(2) ?
C5 C4 C9 C10 . . . . 177.46(14) ?
O1 C1 C10 C9 . . . . -179.85(13) ?
C2 C1 C10 C9 . . . . 2.4(2) ?
O1 C1 C10 C11 . . . . -0.4(2) ?
C2 C1 C10 C11 . . . . -178.07(15) ?
C8 C9 C10 C1 . . . . 177.67(15) ?
C4 C9 C10 C1 . . . . -1.1(2) ?
C8 C9 C10 C11 . . . . -1.8(2) ?
C4 C9 C10 C11 . . . . 179.38(13) ?
C1 C10 C11 C20 . . . . -78.74(19) ?
C9 C10 C11 C20 . . . . 100.74(17) ?
C1 C10 C11 C12 . . . . 100.25(17) ?
C9 C10 C11 C12 . . . . -80.28(18) ?
C20 C11 C12 C17 . . . . 1.8(2) ?
C10 C11 C12 C17 . . . . -177.24(14) ?
C20 C11 C12 C13 . . . . -178.02(15) ?
C10 C11 C12 C13 . . . . 3.0(2) ?
C17 C12 C13 C14 . . . . -0.2(3) ?
C11 C12 C13 C14 . . . . 179.57(19) ?
C12 C13 C14 C15 . . . . 1.4(4) ?
C13 C14 C15 C16 . . . . -1.4(4) ?
C14 C15 C16 C17 . . . . 0.2(4) ?
C13 C12 C17 C18 . . . . 177.98(16) ?
C11 C12 C17 C18 . . . . -1.8(2) ?
C13 C12 C17 C16 . . . . -1.0(2) ?
C11 C12 C17 C16 . . . . 179.20(16) ?
C15 C16 C17 C18 . . . . -177.9(2) ?
C15 C16 C17 C12 . . . . 1.0(3) ?
C12 C17 C18 C19 . . . . -0.2(2) ?
C16 C17 C18 C19 . . . . 178.72(17) ?
C17 C18 C19 C20 . . . . 2.3(2) ?
C12 C11 C20 O2 . . . . 177.15(12) ?
C10 C11 C20 O2 . . . . -3.9(2) ?
C12 C11 C20 C19 . . . . 0.3(2) ?
C10 C11 C20 C19 . . . . 179.30(13) ?
P1 O2 C20 C11 . . . . 115.23(13) ?
P1 O2 C20 C19 . . . . -67.86(16) ?
C18 C19 C20 C11 . . . . -2.3(2) ?
C18 C19 C20 O2 . . . . -179.16(13) ?
Na1 O11 C21 C22 . . . . -38.2(3) ?
